data_4518304
loop_
_publ_author_name
'Rumyantcev, Roman V.'
'Fukin, Georgy K.'
'Romanenko, Galina V.'
'Teplova, Irina A.'
'Bubnov, Michael P.'
'Cherkasov, Vladimir K.'

_publ_section_title
;
 Single Crystal X-ray Diffraction Studies of Two Polymorphic Modifications
 of the Dicarbonyl-<i>o</i>-Semiquinonato Rhodium Complex at Different
 Temperatures. Destruction Stimulated by Cooling Versus Stability.
;
_journal_issue 50
_journal_name_full 'ACS omega'
_journal_page_first 32792
_journal_page_last 32799
_journal_paper_doi 10.1021/acsomega.0c05344
_journal_volume 5
_journal_year 2020
_chemical_formula_sum 'C16 H20 O4 Rh'
_chemical_formula_weight 379.23
_space_group_crystal_system monoclinic
_space_group_IT_number 14
_space_group_name_Hall '-P 2ybc'
_space_group_name_H-M_alt 'P 1 21/c 1'
_atom_sites_solution_hydrogens geom
_atom_sites_solution_primary dual
_atom_sites_solution_secondary difmap
_audit_creation_method SHELXL-2014/7
_cell_angle_alpha 90
_cell_angle_beta 90.045(2)
_cell_angle_gamma 90
_cell_formula_units_Z 8
_cell_length_a 6.5928(4)
_cell_length_b 21.0139(11)
_cell_length_c 23.8126(12)
_cell_measurement_reflns_used 9013
_cell_measurement_temperature 250(2)
_cell_measurement_theta_max 28.12
_cell_measurement_theta_min 2.59
_cell_volume 3299.0(3)
_computing_cell_refinement SAINT
_computing_data_collection APEX3
_computing_data_reduction SAINT
_computing_molecular_graphics SHELXTL
_computing_publication_material SHELXTL
_computing_structure_refinement SHELXL-2014/7
_computing_structure_solution SHELXT-2014/5
_diffrn_ambient_temperature 250(2)
_diffrn_measured_fraction_theta_full 0.999
_diffrn_measured_fraction_theta_max 0.998
_diffrn_measurement_device_type 'Bruker D8 Quest (CMOS)'
_diffrn_measurement_method '\w scans'
_diffrn_radiation_type MoK\a
_diffrn_radiation_wavelength 0.71073
_diffrn_reflns_av_R_equivalents 0.0777
_diffrn_reflns_av_unetI/netI 0.0771
_diffrn_reflns_Laue_measured_fraction_full 0.999
_diffrn_reflns_Laue_measured_fraction_max 0.998
_diffrn_reflns_limit_h_max 8
_diffrn_reflns_limit_h_min -8
_diffrn_reflns_limit_k_max 28
_diffrn_reflns_limit_k_min -28
_diffrn_reflns_limit_l_max 32
_diffrn_reflns_limit_l_min -31
_diffrn_reflns_number 47713
_diffrn_reflns_point_group_measured_fraction_full 0.999
_diffrn_reflns_point_group_measured_fraction_max 0.998
_diffrn_reflns_theta_full 25.242
_diffrn_reflns_theta_max 28.703
_diffrn_reflns_theta_min 2.119
_diffrn_source 'microfocus tube'
_exptl_absorpt_coefficient_mu 1.047
_exptl_absorpt_correction_T_max 0.8496
_exptl_absorpt_correction_T_min 0.7048
_exptl_absorpt_correction_type multi-scan
_exptl_absorpt_process_details SADABS-2016/2
_exptl_crystal_colour black
_exptl_crystal_density_diffrn 1.527
_exptl_crystal_description stick
_exptl_crystal_F_000 1544
_exptl_crystal_size_max 0.500
_exptl_crystal_size_mid 0.110
_exptl_crystal_size_min 0.080
_refine_diff_density_max 0.933
_refine_diff_density_min -0.741
_refine_diff_density_rms 0.094
_refine_ls_extinction_method none
_refine_ls_goodness_of_fit_ref 1.030
_refine_ls_hydrogen_treatment constr
_refine_ls_matrix_type full
_refine_ls_number_parameters 392
_refine_ls_number_reflns 8507
_refine_ls_number_restraints 0
_refine_ls_restrained_S_all 1.030
_refine_ls_R_factor_all 0.1544
_refine_ls_R_factor_gt 0.0611
_refine_ls_shift/su_max 0.001
_refine_ls_shift/su_mean 0.000
_refine_ls_structure_factor_coef Fsqd
_refine_ls_weighting_details 'w=1/[\s^2^(Fo^2^)+(0.0340P)^2^+5.9506P] where P=(Fo^2^+2Fc^2^)/3'
_refine_ls_weighting_scheme calc
_refine_ls_wR_factor_gt 0.1089
_refine_ls_wR_factor_ref 0.1361
_reflns_Friedel_coverage 0.000
_reflns_number_gt 4153
_reflns_number_total 8507
_reflns_threshold_expression 'I > 2\s(I)'
_cod_data_source_file ao0c05344_si_003.cif
_cod_data_source_block 2_250
_cod_depositor_comments 'Adding full bibliography for 4518296--4518313.cif.'
_cod_original_sg_symbol_H-M 'P 21/c'
_cod_database_code 4518304
_shelx_shelxl_version_number 2014/7
_shelx_space_group_comment
;
The symmetry employed for this shelxl refinement is uniquely defined
by the following loop, which should always be used as a source of
symmetry information in preference to the above space-group names.
They are only intended as comments.
;
_shelx_estimated_absorpt_t_min 0.623
_shelx_estimated_absorpt_t_max 0.921

loop_
_space_group_symop_operation_xyz
'x, y, z'
'-x, y+1/2, -z+1/2'
'-x, -y, -z'
'x, -y-1/2, z-1/2'

loop_
_atom_site_label
_atom_site_type_symbol
_atom_site_fract_x
_atom_site_fract_y
_atom_site_fract_z
_atom_site_U_iso_or_equiv
_atom_site_adp_type
_atom_site_occupancy
_atom_site_site_symmetry_order
_atom_site_calc_flag
_atom_site_refinement_flags_posn
_atom_site_refinement_flags_adp
_atom_site_refinement_flags_occupancy
_atom_site_disorder_assembly
_atom_site_disorder_group
Rh1 Rh 0.49810(19) 0.80804(2) 0.48445(2) 0.0583(2) Uani 1 1 d . . . . .
Rh2 Rh 0.98746(19) 0.80984(2) 0.48475(2) 0.0630(2) Uani 1 1 d . . . . .
O1 O 0.5151(11) 0.72300(15) 0.44522(14) 0.0503(12) Uani 1 1 d . . . . .
O2 O 0.4952(12) 0.83639(15) 0.40355(15) 0.0561(12) Uani 1 1 d . . . . .
O3 O 0.4896(13) 0.7559(2) 0.60028(17) 0.0640(13) Uani 1 1 d . . . . .
O4 O 0.4796(17) 0.9390(2) 0.5321(2) 0.099(2) Uani 1 1 d . . . . .
O5 O 0.9780(10) 0.72702(16) 0.52708(14) 0.0462(12) Uani 1 1 d . . . . .
O6 O 0.9970(12) 0.84254(16) 0.56464(14) 0.0525(11) Uani 1 1 d . . . . .
O7 O 0.9960(15) 0.7519(2) 0.37049(18) 0.0734(15) Uani 1 1 d . . . . .
O8 O 0.9946(19) 0.9397(2) 0.4352(2) 0.113(2) Uani 1 1 d . . . . .
C1 C 0.5093(16) 0.7267(2) 0.3905(2) 0.0372(13) Uani 1 1 d . . . . .
C2 C 0.4970(16) 0.7910(2) 0.36693(19) 0.0349(14) Uani 1 1 d . . . . .
C3 C 0.4874(15) 0.8003(2) 0.3075(2) 0.0341(13) Uani 1 1 d . . . . .
C4 C 0.4952(15) 0.7463(2) 0.2763(2) 0.0414(14) Uani 1 1 d . . . . .
H4A H 0.4914 0.7504 0.2370 0.050 Uiso 1 1 calc R U . . .
C5 C 0.5086(15) 0.6843(2) 0.2989(2) 0.0424(14) Uani 1 1 d . . . . .
H5A H 0.5135 0.6498 0.2739 0.051 Uiso 1 1 calc R U . . .
C6 C 0.5148(15) 0.6719(2) 0.3550(2) 0.0391(15) Uani 1 1 d . . . . .
C7 C 0.4735(15) 0.8677(3) 0.2840(2) 0.0462(19) Uani 1 1 d . . . . .
C8 C 0.4759(16) 0.8653(3) 0.2194(2) 0.0497(19) Uani 1 1 d . . . . .
H8A H 0.6039 0.8477 0.2067 0.075 Uiso 1 1 calc R U . . .
H8B H 0.4599 0.9079 0.2045 0.075 Uiso 1 1 calc R U . . .
H8C H 0.3653 0.8387 0.2062 0.075 Uiso 1 1 calc R U . . .
C9 C 0.2757(17) 0.8975(4) 0.3023(4) 0.070(3) Uani 1 1 d . . . . .
H9A H 0.1660 0.8674 0.2965 0.105 Uiso 1 1 calc R U . . .
H9B H 0.2504 0.9355 0.2804 0.105 Uiso 1 1 calc R U . . .
H9C H 0.2836 0.9086 0.3418 0.105 Uiso 1 1 calc R U . . .
C10 C 0.6594(15) 0.9084(4) 0.3030(4) 0.081(3) Uani 1 1 d . . . . .
H10A H 0.7831 0.8842 0.2975 0.122 Uiso 1 1 calc R U . . .
H10B H 0.6455 0.9191 0.3424 0.122 Uiso 1 1 calc R U . . .
H10C H 0.6653 0.9471 0.2809 0.122 Uiso 1 1 calc R U . . .
C11 C 0.5420(13) 0.6055(2) 0.3800(3) 0.046(2) Uani 1 1 d . . . . .
C12 C 0.7471(14) 0.6017(3) 0.4068(3) 0.057(2) Uani 1 1 d . . . . .
H12A H 0.7561 0.6328 0.4369 0.086 Uiso 1 1 calc R U . . .
H12B H 0.8506 0.6105 0.3790 0.086 Uiso 1 1 calc R U . . .
H12C H 0.7675 0.5594 0.4220 0.086 Uiso 1 1 calc R U . . .
C13 C 0.5276(17) 0.5537(2) 0.3348(3) 0.060(2) Uani 1 1 d . . . . .
H13A H 0.4063 0.5603 0.3125 0.089 Uiso 1 1 calc R U . . .
H13B H 0.5216 0.5123 0.3526 0.089 Uiso 1 1 calc R U . . .
H13C H 0.6460 0.5559 0.3107 0.089 Uiso 1 1 calc R U . . .
C14 C 0.3766(14) 0.5921(3) 0.4237(4) 0.073(3) Uani 1 1 d . . . . .
H14A H 0.2442 0.5968 0.4063 0.109 Uiso 1 1 calc R U . . .
H14B H 0.3892 0.6220 0.4545 0.109 Uiso 1 1 calc R U . . .
H14C H 0.3916 0.5491 0.4378 0.109 Uiso 1 1 calc R U . . .
C15 C 0.494(2) 0.7760(2) 0.5566(2) 0.055(2) Uani 1 1 d . . . . .
C16 C 0.488(2) 0.8890(3) 0.5148(2) 0.071(2) Uani 1 1 d . . . . .
C17 C 0.9838(17) 0.7335(2) 0.5814(2) 0.0391(15) Uani 1 1 d . . . . .
C18 C 0.9907(17) 0.7973(2) 0.6022(2) 0.0450(16) Uani 1 1 d . . . . .
C19 C 0.9966(15) 0.8123(2) 0.6603(2) 0.0385(14) Uani 1 1 d . . . . .
C20 C 0.9891(14) 0.7601(2) 0.6952(2) 0.0414(14) Uani 1 1 d . . . . .
H20A H 0.9893 0.7666 0.7343 0.050 Uiso 1 1 calc R U . . .
C21 C 0.9813(15) 0.6970(2) 0.6746(2) 0.0408(16) Uani 1 1 d . . . . .
H21A H 0.9822 0.6637 0.7009 0.049 Uiso 1 1 calc R U . . .
C22 C 0.9725(11) 0.6814(2) 0.6190(2) 0.0341(16) Uani 1 1 d . . . . .
C23 C 0.9985(19) 0.8802(2) 0.6827(2) 0.0541(18) Uani 1 1 d . . . . .
C24 C 1.0163(18) 0.8828(3) 0.7473(2) 0.062(2) Uani 1 1 d . . . . .
H24A H 0.9025 0.8606 0.7640 0.094 Uiso 1 1 calc R U . . .
H24B H 1.0157 0.9269 0.7595 0.094 Uiso 1 1 calc R U . . .
H24C H 1.1419 0.8627 0.7589 0.094 Uiso 1 1 calc R U . . .
C25 C 1.1974(17) 0.9115(5) 0.6616(5) 0.096(4) Uani 1 1 d . . . . .
H25A H 1.3129 0.8872 0.6750 0.144 Uiso 1 1 calc R U . . .
H25B H 1.2059 0.9547 0.6758 0.144 Uiso 1 1 calc R U . . .
H25C H 1.1978 0.9122 0.6209 0.144 Uiso 1 1 calc R U . . .
C26 C 0.8166(18) 0.9157(5) 0.6614(5) 0.093(4) Uani 1 1 d . . . . .
H26A H 0.6940 0.8942 0.6735 0.140 Uiso 1 1 calc R U . . .
H26B H 0.8202 0.9171 0.6207 0.140 Uiso 1 1 calc R U . . .
H26C H 0.8179 0.9587 0.6761 0.140 Uiso 1 1 calc R U . . .
C27 C 0.9528(11) 0.6123(2) 0.5977(2) 0.0404(19) Uani 1 1 d . . . . .
C28 C 0.9604(14) 0.5633(2) 0.6452(2) 0.052(2) Uani 1 1 d . . . . .
H28A H 1.0780 0.5713 0.6686 0.077 Uiso 1 1 calc R U . . .
H28B H 0.9697 0.5209 0.6293 0.077 Uiso 1 1 calc R U . . .
H28C H 0.8383 0.5666 0.6677 0.077 Uiso 1 1 calc R U . . .
C29 C 0.7497(14) 0.6058(3) 0.5677(3) 0.058(2) Uani 1 1 d . . . . .
H29A H 0.6405 0.6090 0.5948 0.086 Uiso 1 1 calc R U . . .
H29B H 0.7432 0.5648 0.5491 0.086 Uiso 1 1 calc R U . . .
H29C H 0.7361 0.6394 0.5400 0.086 Uiso 1 1 calc R U . . .
C30 C 1.1266(14) 0.5967(4) 0.5569(4) 0.070(3) Uani 1 1 d . . . . .
H30A H 1.2554 0.6003 0.5763 0.106 Uiso 1 1 calc R U . . .
H30B H 1.1237 0.6263 0.5256 0.106 Uiso 1 1 calc R U . . .
H30C H 1.1103 0.5536 0.5429 0.106 Uiso 1 1 calc R U . . .
C31 C 0.991(2) 0.7747(3) 0.4141(2) 0.059(2) Uani 1 1 d . . . . .
C32 C 1.001(2) 0.8900(3) 0.4531(3) 0.081(3) Uani 1 1 d . . . . .

loop_
_atom_site_aniso_label
_atom_site_aniso_U_11
_atom_site_aniso_U_22
_atom_site_aniso_U_33
_atom_site_aniso_U_23
_atom_site_aniso_U_13
_atom_site_aniso_U_12
Rh1 0.1074(5) 0.0309(2) 0.0366(3) -0.00285(18) 0.0059(7) -0.0016(5)
Rh2 0.1130(6) 0.0361(3) 0.0400(3) 0.0051(2) 0.0044(7) -0.0163(5)
O1 0.083(4) 0.0252(17) 0.042(2) -0.0010(15) 0.006(4) 0.001(3)
O2 0.097(4) 0.0247(17) 0.047(2) -0.0071(16) 0.004(4) -0.005(4)
O3 0.068(4) 0.067(3) 0.057(3) 0.012(2) 0.001(5) 0.004(5)
O4 0.183(7) 0.041(3) 0.072(3) -0.018(2) 0.017(6) -0.011(5)
O5 0.073(4) 0.0295(18) 0.0360(18) 0.0019(15) 0.007(3) -0.005(3)
O6 0.085(3) 0.0325(19) 0.040(2) -0.0029(16) 0.001(4) -0.019(4)
O7 0.084(4) 0.085(3) 0.051(3) -0.012(2) 0.001(5) -0.014(6)
O8 0.183(7) 0.050(3) 0.106(4) 0.031(3) 0.015(8) -0.005(7)
C1 0.045(4) 0.026(2) 0.041(3) -0.001(2) 0.012(5) 0.000(4)
C2 0.044(4) 0.032(2) 0.029(2) -0.001(2) 0.003(5) 0.016(5)
C3 0.035(4) 0.037(3) 0.031(2) 0.000(2) 0.009(4) -0.003(4)
C4 0.051(4) 0.038(3) 0.035(3) 0.002(2) 0.001(5) 0.010(5)
C5 0.045(4) 0.034(3) 0.048(3) -0.008(2) 0.001(5) 0.007(5)
C6 0.044(4) 0.025(2) 0.048(3) -0.003(2) 0.008(5) 0.002(4)
C7 0.057(6) 0.036(3) 0.045(3) 0.007(2) -0.002(5) -0.021(4)
C8 0.060(6) 0.041(3) 0.048(3) 0.014(2) 0.005(5) 0.003(4)
C9 0.109(8) 0.046(5) 0.055(5) 0.007(4) 0.011(6) 0.030(5)
C10 0.119(9) 0.058(6) 0.067(6) 0.006(5) -0.021(6) -0.049(6)
C11 0.063(6) 0.022(2) 0.052(3) 0.000(2) 0.016(4) 0.000(4)
C12 0.078(6) 0.040(4) 0.053(4) 0.010(3) 0.003(5) 0.008(5)
C13 0.084(7) 0.029(3) 0.067(4) -0.006(3) 0.000(6) -0.004(5)
C14 0.108(8) 0.033(4) 0.077(6) 0.002(4) 0.031(5) -0.015(4)
C15 0.085(6) 0.036(3) 0.044(3) 0.011(3) 0.030(6) 0.002(6)
C16 0.120(7) 0.048(3) 0.045(3) -0.002(3) 0.005(8) 0.001(7)
C17 0.044(5) 0.030(2) 0.043(3) -0.001(2) 0.008(5) -0.001(4)
C18 0.048(4) 0.032(3) 0.055(3) 0.000(2) -0.001(6) 0.004(5)
C19 0.035(4) 0.031(3) 0.049(3) -0.005(2) -0.012(5) 0.000(5)
C20 0.036(4) 0.050(3) 0.038(3) -0.005(2) 0.008(5) 0.002(5)
C21 0.043(5) 0.040(3) 0.039(3) 0.011(2) 0.006(4) 0.002(4)
C22 0.032(4) 0.029(2) 0.041(3) 0.003(2) 0.011(3) 0.002(3)
C23 0.071(5) 0.036(3) 0.055(3) -0.016(3) 0.013(6) -0.018(6)
C24 0.065(6) 0.064(4) 0.059(4) -0.030(3) 0.012(6) -0.017(6)
C25 0.127(11) 0.078(8) 0.082(8) -0.024(7) 0.022(7) -0.065(7)
C26 0.133(11) 0.049(6) 0.097(9) -0.027(6) -0.010(7) 0.034(7)
C27 0.049(6) 0.027(3) 0.045(3) 0.003(2) 0.008(4) -0.001(3)
C28 0.067(7) 0.029(3) 0.058(4) 0.004(3) 0.006(4) -0.003(4)
C29 0.077(6) 0.034(4) 0.061(4) -0.003(3) 0.000(5) -0.002(5)
C30 0.091(7) 0.043(4) 0.077(6) -0.002(4) 0.034(5) 0.000(4)
C31 0.066(6) 0.065(4) 0.046(3) 0.021(3) -0.013(7) -0.030(6)
C32 0.133(8) 0.057(4) 0.052(4) 0.010(3) 0.011(8) -0.040(8)

loop_
_atom_type_symbol
_atom_type_description
_atom_type_scat_dispersion_real
_atom_type_scat_dispersion_imag
_atom_type_scat_source
C C 0.0033 0.0016 'International Tables Vol C Tables 4.2.6.8 and 6.1.1.4'
H H 0.0000 0.0000 'International Tables Vol C Tables 4.2.6.8 and 6.1.1.4'
O O 0.0106 0.0060 'International Tables Vol C Tables 4.2.6.8 and 6.1.1.4'
Rh Rh -1.1178 0.9187 'International Tables Vol C Tables 4.2.6.8 and 6.1.1.4'

loop_
_geom_angle_atom_site_label_1
_geom_angle_atom_site_label_2
_geom_angle_atom_site_label_3
_geom_angle
_geom_angle_site_symmetry_1
_geom_angle_site_symmetry_3
_geom_angle_publ_flag
C15 Rh1 C16 88.4(2) . . ?
C15 Rh1 O2 175.5(2) . . ?
C16 Rh1 O2 95.8(2) . . ?
C15 Rh1 O1 96.22(19) . . ?
C16 Rh1 O1 175.3(2) . . ?
O2 Rh1 O1 79.63(13) . . ?
C31 Rh2 C32 89.5(3) . . ?
C31 Rh2 O5 96.4(2) . . ?
C32 Rh2 O5 174.0(2) . . ?
C31 Rh2 O6 175.4(3) . . ?
C32 Rh2 O6 94.2(2) . . ?
O5 Rh2 O6 79.84(13) . . ?
C1 O1 Rh1 114.1(3) . . ?
C2 O2 Rh1 115.2(3) . . ?
C17 O5 Rh2 114.0(3) . . ?
C18 O6 Rh2 113.3(3) . . ?
O1 C1 C6 122.8(4) . . ?
O1 C1 C2 116.0(4) . . ?
C6 C1 C2 121.2(4) . . ?
O2 C2 C3 124.5(4) . . ?
O2 C2 C1 115.0(4) . . ?
C3 C2 C1 120.5(4) . . ?
C4 C3 C2 115.3(4) . . ?
C4 C3 C7 125.2(4) . . ?
C2 C3 C7 119.5(4) . . ?
C3 C4 C5 124.3(5) . . ?
C3 C4 H4A 117.9 . . ?
C5 C4 H4A 117.9 . . ?
C6 C5 C4 123.6(5) . . ?
C6 C5 H5A 118.2 . . ?
C4 C5 H5A 118.2 . . ?
C5 C6 C1 115.2(4) . . ?
C5 C6 C11 124.1(5) . . ?
C1 C6 C11 120.6(5) . . ?
C9 C7 C3 109.2(7) . . ?
C9 C7 C8 108.2(7) . . ?
C3 C7 C8 109.6(4) . . ?
C9 C7 C10 111.6(6) . . ?
C3 C7 C10 110.8(7) . . ?
C8 C7 C10 107.5(7) . . ?
C7 C8 H8A 109.5 . . ?
C7 C8 H8B 109.5 . . ?
H8A C8 H8B 109.5 . . ?
C7 C8 H8C 109.5 . . ?
H8A C8 H8C 109.5 . . ?
H8B C8 H8C 109.5 . . ?
C7 C9 H9A 109.5 . . ?
C7 C9 H9B 109.5 . . ?
H9A C9 H9B 109.5 . . ?
C7 C9 H9C 109.5 . . ?
H9A C9 H9C 109.5 . . ?
H9B C9 H9C 109.5 . . ?
C7 C10 H10A 109.5 . . ?
C7 C10 H10B 109.5 . . ?
H10A C10 H10B 109.5 . . ?
C7 C10 H10C 109.5 . . ?
H10A C10 H10C 109.5 . . ?
H10B C10 H10C 109.5 . . ?
C12 C11 C6 108.7(6) . . ?
C12 C11 C14 110.1(6) . . ?
C6 C11 C14 110.4(6) . . ?
C12 C11 C13 108.5(7) . . ?
C6 C11 C13 111.6(5) . . ?
C14 C11 C13 107.6(6) . . ?
C11 C12 H12A 109.5 . . ?
C11 C12 H12B 109.5 . . ?
H12A C12 H12B 109.5 . . ?
C11 C12 H12C 109.5 . . ?
H12A C12 H12C 109.5 . . ?
H12B C12 H12C 109.5 . . ?
C11 C13 H13A 109.5 . . ?
C11 C13 H13B 109.5 . . ?
H13A C13 H13B 109.5 . . ?
C11 C13 H13C 109.5 . . ?
H13A C13 H13C 109.5 . . ?
H13B C13 H13C 109.5 . . ?
C11 C14 H14A 109.5 . . ?
C11 C14 H14B 109.5 . . ?
H14A C14 H14B 109.5 . . ?
C11 C14 H14C 109.5 . . ?
H14A C14 H14C 109.5 . . ?
H14B C14 H14C 109.5 . . ?
O3 C15 Rh1 179.1(10) . . ?
O4 C16 Rh1 178.3(8) . . ?
O5 C17 C22 123.1(4) . . ?
O5 C17 C18 116.3(4) . . ?
C22 C17 C18 120.5(5) . . ?
O6 C18 C19 120.4(4) . . ?
O6 C18 C17 116.5(5) . . ?
C19 C18 C17 123.1(5) . . ?
C20 C19 C18 114.3(4) . . ?
C20 C19 C23 122.3(5) . . ?
C18 C19 C23 123.3(5) . . ?
C19 C20 C21 122.5(5) . . ?
C19 C20 H20A 118.7 . . ?
C21 C20 H20A 118.7 . . ?
C22 C21 C20 124.4(5) . . ?
C22 C21 H21A 117.8 . . ?
C20 C21 H21A 117.8 . . ?
C21 C22 C17 115.1(5) . . ?
C21 C22 C27 123.3(5) . . ?
C17 C22 C27 121.5(5) . . ?
C26 C23 C25 110.8(6) . . ?
C26 C23 C19 109.9(8) . . ?
C25 C23 C19 106.9(8) . . ?
C26 C23 C24 112.3(9) . . ?
C25 C23 C24 104.1(8) . . ?
C19 C23 C24 112.6(5) . . ?
C23 C24 H24A 109.5 . . ?
C23 C24 H24B 109.5 . . ?
H24A C24 H24B 109.5 . . ?
C23 C24 H24C 109.5 . . ?
H24A C24 H24C 109.5 . . ?
H24B C24 H24C 109.5 . . ?
C23 C25 H25A 109.5 . . ?
C23 C25 H25B 109.5 . . ?
H25A C25 H25B 109.5 . . ?
C23 C25 H25C 109.5 . . ?
H25A C25 H25C 109.5 . . ?
H25B C25 H25C 109.5 . . ?
C23 C26 H26A 109.5 . . ?
C23 C26 H26B 109.5 . . ?
H26A C26 H26B 109.5 . . ?
C23 C26 H26C 109.5 . . ?
H26A C26 H26C 109.5 . . ?
H26B C26 H26C 109.5 . . ?
C29 C27 C28 108.3(6) . . ?
C29 C27 C30 109.8(6) . . ?
C28 C27 C30 107.4(6) . . ?
C29 C27 C22 108.3(5) . . ?
C28 C27 C22 112.8(5) . . ?
C30 C27 C22 110.3(5) . . ?
C27 C28 H28A 109.5 . . ?
C27 C28 H28B 109.5 . . ?
H28A C28 H28B 109.5 . . ?
C27 C28 H28C 109.5 . . ?
H28A C28 H28C 109.5 . . ?
H28B C28 H28C 109.5 . . ?
C27 C29 H29A 109.5 . . ?
C27 C29 H29B 109.5 . . ?
H29A C29 H29B 109.5 . . ?
C27 C29 H29C 109.5 . . ?
H29A C29 H29C 109.5 . . ?
H29B C29 H29C 109.5 . . ?
C27 C30 H30A 109.5 . . ?
C27 C30 H30B 109.5 . . ?
H30A C30 H30B 109.5 . . ?
C27 C30 H30C 109.5 . . ?
H30A C30 H30C 109.5 . . ?
H30B C30 H30C 109.5 . . ?
O7 C31 Rh2 178.7(9) . . ?
O8 C32 Rh2 174.9(14) . . ?

loop_
_geom_bond_atom_site_label_1
_geom_bond_atom_site_label_2
_geom_bond_distance
_geom_bond_site_symmetry_2
_geom_bond_publ_flag
Rh1 C15 1.847(5) . ?
Rh1 C16 1.848(6) . ?
Rh1 O2 2.017(4) . ?
Rh1 O1 2.020(3) . ?
Rh2 C31 1.838(7) . ?
Rh2 C32 1.847(6) . ?
Rh2 O5 2.012(3) . ?
Rh2 O6 2.024(3) . ?
O1 C1 1.306(5) . ?
O2 C2 1.292(5) . ?
O3 C15 1.122(6) . ?
O4 C16 1.132(7) . ?
O5 C17 1.301(6) . ?
O6 C18 1.305(6) . ?
O7 C31 1.144(7) . ?
O8 C32 1.129(7) . ?
C1 C6 1.428(6) . ?
C1 C2 1.466(6) . ?
C2 C3 1.430(6) . ?
C3 C4 1.358(6) . ?
C3 C7 1.527(7) . ?
C4 C5 1.413(6) . ?
C4 H4A 0.9400 . ?
C5 C6 1.362(7) . ?
C5 H5A 0.9400 . ?
C6 C11 1.527(7) . ?
C7 C9 1.511(13) . ?
C7 C8 1.540(7) . ?
C7 C10 1.561(11) . ?
C8 H8A 0.9700 . ?
C8 H8B 0.9700 . ?
C8 H8C 0.9700 . ?
C9 H9A 0.9700 . ?
C9 H9B 0.9700 . ?
C9 H9C 0.9700 . ?
C10 H10A 0.9700 . ?
C10 H10B 0.9700 . ?
C10 H10C 0.9700 . ?
C11 C12 1.497(11) . ?
C11 C14 1.534(10) . ?
C11 C13 1.534(7) . ?
C12 H12A 0.9700 . ?
C12 H12B 0.9700 . ?
C12 H12C 0.9700 . ?
C13 H13A 0.9700 . ?
C13 H13B 0.9700 . ?
C13 H13C 0.9700 . ?
C14 H14A 0.9700 . ?
C14 H14B 0.9700 . ?
C14 H14C 0.9700 . ?
C17 C22 1.419(7) . ?
C17 C18 1.430(7) . ?
C18 C19 1.420(7) . ?
C19 C20 1.378(7) . ?
C19 C23 1.523(6) . ?
C20 C21 1.414(7) . ?
C20 H20A 0.9400 . ?
C21 C22 1.365(7) . ?
C21 H21A 0.9400 . ?
C22 C27 1.542(7) . ?
C23 C26 1.501(14) . ?
C23 C25 1.552(13) . ?
C23 C24 1.543(8) . ?
C24 H24A 0.9700 . ?
C24 H24B 0.9700 . ?
C24 H24C 0.9700 . ?
C25 H25A 0.9700 . ?
C25 H25B 0.9700 . ?
C25 H25C 0.9700 . ?
C26 H26A 0.9700 . ?
C26 H26B 0.9700 . ?
C26 H26C 0.9700 . ?
C27 C29 1.524(11) . ?
C27 C28 1.529(7) . ?
C27 C30 1.539(9) . ?
C28 H28A 0.9700 . ?
C28 H28B 0.9700 . ?
C28 H28C 0.9700 . ?
C29 H29A 0.9700 . ?
C29 H29B 0.9700 . ?
C29 H29C 0.9700 . ?
C30 H30A 0.9700 . ?
C30 H30B 0.9700 . ?
C30 H30C 0.9700 . ?
